data_7237365
loop_
_publ_author_name
'Sieradzki, Adam'
'M\;aczka, Miros\/law'
'Simenas, Mantas'
'Zar\;eba, Jan K.'
'G\;agor, Anna'
'Balciunas, Sergejus'
'Kinka, Martynas'
'Ciupa, Aneta'
'Nyk, Marcin'
'Samulionis, Vytautas'
'Banys, Juras'
'Paluch, Marian'
'Pawlus, Sebastian'

_publ_section_title
;
 On the origin of ferroelectric structural phases in perovskite-like
 metal--organic formate
;
_journal_issue 35
_journal_name_full 'Journal of Materials Chemistry C'
_journal_page_first 9420
_journal_paper_doi 10.1039/C8TC02421A
_journal_volume 6
_journal_year 2018
_chemical_formula_sum 'C4 H10 N2 O6 Zn'
_chemical_formula_weight 247.51
_space_group_crystal_system trigonal
_space_group_IT_number 161
_space_group_name_Hall 'R 3 -2"c'
_space_group_name_H-M_alt 'R 3 c :H'
_atom_sites_solution_hydrogens mixed
_audit_creation_method SHELXL-2014/7
_audit_update_record
;
2018-04-05 deposited with the CCDC.
2018-08-10 downloaded from the CCDC.
;
_cell_angle_alpha 90
_cell_angle_beta 90
_cell_angle_gamma 120
_cell_formula_units_Z 6
_cell_length_a 8.0493(3)
_cell_length_b 8.0493(3)
_cell_length_c 22.2600(10)
_cell_measurement_reflns_used 2216
_cell_measurement_temperature 179.98(10)
_cell_measurement_theta_max 29.2560
_cell_measurement_theta_min 3.4180
_cell_volume 1249.03(9)
_computing_cell_refinement 'CrysAlisPro 1.171.38.43 (Rigaku OD, 2015)'
_computing_data_collection 'CrysAlisPro 1.171.38.43 (Rigaku OD, 2015)'
_computing_data_reduction 'CrysAlisPro 1.171.38.43 (Rigaku OD, 2015)'
_computing_structure_refinement 'SHELXL-2014/7 (Sheldrick, 2014)'
_diffrn_ambient_environment N~2~
_diffrn_ambient_temperature 179.98(10)
_diffrn_detector 'CCD plate'
_diffrn_detector_area_resol_mean 10.6249
_diffrn_detector_type Atlas
_diffrn_measured_fraction_theta_full 0.997
_diffrn_measured_fraction_theta_max 0.959
_diffrn_measurement_device 'four-circle diffractometer'
_diffrn_measurement_device_type 'Xcalibur, Atlas'
_diffrn_radiation_monochromator graphite
_diffrn_radiation_probe x-ray
_diffrn_radiation_type 'Mo K\a'
_diffrn_radiation_wavelength 0.71073
_diffrn_reflns_av_R_equivalents 0.0260
_diffrn_reflns_av_unetI/netI 0.0209
_diffrn_reflns_Laue_measured_fraction_full 0.997
_diffrn_reflns_Laue_measured_fraction_max 0.959
_diffrn_reflns_limit_h_max 9
_diffrn_reflns_limit_h_min -9
_diffrn_reflns_limit_k_max 10
_diffrn_reflns_limit_k_min -10
_diffrn_reflns_limit_l_max 29
_diffrn_reflns_limit_l_min -30
_diffrn_reflns_number 3217
_diffrn_reflns_point_group_measured_fraction_full 0.997
_diffrn_reflns_point_group_measured_fraction_max 0.958
_diffrn_reflns_theta_full 28.000
_diffrn_reflns_theta_max 29.358
_diffrn_reflns_theta_min 3.449
_diffrn_source 'fine-focus sealed X-ray tube'
_diffrn_source_type 'Enhance (Mo) X-ray Source'
_exptl_absorpt_coefficient_mu 2.953
_exptl_absorpt_correction_T_max 1.00000
_exptl_absorpt_correction_T_min 0.78974
_exptl_absorpt_correction_type multi-scan
_exptl_absorpt_process_details
;
CrysAlisPro 1.171.38.43 (Rigaku Oxford Diffraction, 2015)
Empirical absorption correction using spherical harmonics,
 implemented in SCALE3 ABSPACK scaling algorithm.
;
_exptl_crystal_colour colourless
_exptl_crystal_density_diffrn 1.974
_exptl_crystal_description prism
_exptl_crystal_F_000 756
_exptl_crystal_size_max 0.21
_exptl_crystal_size_mid 0.18
_exptl_crystal_size_min 0.13
_refine_diff_density_max 0.292
_refine_diff_density_min -0.321
_refine_diff_density_rms 0.063
_refine_ls_abs_structure_details
;
 Refined as an inversion twin.
;
_refine_ls_abs_structure_Flack 0.50(5)
_refine_ls_extinction_method 'SHELXL-2014/7 (Sheldrick 2014'
_refine_ls_goodness_of_fit_ref 1.267
_refine_ls_hydrogen_treatment constr
_refine_ls_matrix_type full
_refine_ls_number_parameters 51
_refine_ls_number_reflns 697
_refine_ls_number_restraints 9
_refine_ls_restrained_S_all 1.268
_refine_ls_R_factor_all 0.0210
_refine_ls_R_factor_gt 0.0193
_refine_ls_shift/su_max 0.001
_refine_ls_shift/su_mean 0.000
_refine_ls_structure_factor_coef Fsqd
_refine_ls_weighting_details 'w=1/[\s^2^(Fo^2^)+(0.0160P)^2^+1.4300P] where P=(Fo^2^+2Fc^2^)/3'
_refine_ls_weighting_scheme calc
_refine_ls_wR_factor_gt 0.0470
_refine_ls_wR_factor_ref 0.0477
_reflns_Friedel_coverage 0.987
_reflns_Friedel_fraction_full 0.997
_reflns_Friedel_fraction_max 0.958
_reflns_number_gt 664
_reflns_number_total 697
_reflns_threshold_expression 'I > 2\s(I)'
_cod_data_source_file c8tc02421a2.cif
_cod_data_source_block PhaseII
_cod_original_cell_volume 1249.02(11)
_cod_database_code 7237365
_shelx_shelxl_version_number 2014/7
_shelx_space_group_comment
;
The symmetry employed for this shelxl refinement is uniquely defined
by the following loop, which should always be used as a source of
symmetry information in preference to the above space-group names.
They are only intended as comments.
;
_oxdiff_exptl_absorpt_empirical_full_min 0.893
_oxdiff_exptl_absorpt_empirical_full_max 1.150
_oxdiff_exptl_absorpt_empirical_details
;
Empirical correction (ABSPACK) includes:
- Absorption correction using spherical harmonics
- Frame scaling
;

loop_
_space_group_symop_operation_xyz
'x, y, z'
'-y, x-y, z'
'-x+y, -x, z'
'-y, -x, z+1/2'
'-x+y, y, z+1/2'
'x, x-y, z+1/2'
'x+2/3, y+1/3, z+1/3'
'-y+2/3, x-y+1/3, z+1/3'
'-x+y+2/3, -x+1/3, z+1/3'
'-y+2/3, -x+1/3, z+5/6'
'-x+y+2/3, y+1/3, z+5/6'
'x+2/3, x-y+1/3, z+5/6'
'x+1/3, y+2/3, z+2/3'
'-y+1/3, x-y+2/3, z+2/3'
'-x+y+1/3, -x+2/3, z+2/3'
'-y+1/3, -x+2/3, z+7/6'
'-x+y+1/3, y+2/3, z+7/6'
'x+1/3, x-y+2/3, z+7/6'

loop_
_atom_site_label
_atom_site_type_symbol
_atom_site_fract_x
_atom_site_fract_y
_atom_site_fract_z
_atom_site_U_iso_or_equiv
_atom_site_adp_type
_atom_site_occupancy
_atom_site_site_symmetry_order
_atom_site_calc_flag
_atom_site_refinement_flags_posn
_atom_site_refinement_flags_adp
_atom_site_refinement_flags_occupancy
N1 N 0.748(2) 0.334(5) 0.0818(8) 0.0169(16) Uani 0.3333 1 d D U P
H1A H 0.8751 0.4090 0.0804 0.020 Uiso 0.3333 1 calc R U P
H1B H 0.7220 0.2131 0.0778 0.020 Uiso 0.3333 1 calc R U P
C2 C 0.664(3) 0.381(3) 0.0316(8) 0.023(4) Uiso 0.3333 1 d D . P
H2A H 0.5267 0.3142 0.0358 0.034 Uiso 0.3333 1 calc R U P
H2B H 0.6974 0.3436 -0.0054 0.034 Uiso 0.3333 1 calc R U P
H2C H 0.7114 0.5168 0.0311 0.034 Uiso 0.3333 1 calc R U P
N2 N 0.679(6) 0.356(4) 0.1409(5) 0.016(4) Uiso 0.3333 1 d D . P
H2D H 0.5581 0.2590 0.1461 0.024 Uiso 0.3333 1 d R U P
H2E H 0.6760 0.4667 0.1440 0.024 Uiso 0.3333 1 d R U P
Zn1 Zn 0.3333 0.6667 0.1688(2) 0.0121(2) Uani 1 3 d S T P
O1 O 0.5582(7) 0.6815(6) 0.22059(10) 0.0200(12) Uani 1 1 d . . .
O2 O 0.3507(6) 0.4601(7) 0.11522(11) 0.0164(10) Uani 1 1 d . . .
C1 C 0.5452(8) 0.5540(8) 0.2561(3) 0.0157(7) Uani 1 1 d . . .
H1 H 0.4237 0.4503 0.2637 0.019 Uiso 1 1 calc R U .

loop_
_atom_site_aniso_label
_atom_site_aniso_U_11
_atom_site_aniso_U_22
_atom_site_aniso_U_33
_atom_site_aniso_U_23
_atom_site_aniso_U_13
_atom_site_aniso_U_12
N1 0.016(5) 0.012(3) 0.016(4) -0.002(3) 0.005(5) 0.001(5)
Zn1 0.0133(2) 0.0133(2) 0.0097(3) 0.000 0.000 0.00664(11)
O1 0.023(3) 0.020(2) 0.0166(19) 0.0052(18) -0.004(2) 0.011(2)
O2 0.014(2) 0.016(2) 0.021(2) -0.004(2) -0.0010(17) 0.0087(17)
C1 0.014(2) 0.020(2) 0.0129(16) 0.002(2) 0.004(2) 0.0083(10)

loop_
_atom_type_symbol
_atom_type_description
_atom_type_scat_dispersion_real
_atom_type_scat_dispersion_imag
_atom_type_scat_source
C C 0.0033 0.0016 'International Tables Vol C Tables 4.2.6.8 and 6.1.1.4'
O O 0.0106 0.0060 'International Tables Vol C Tables 4.2.6.8 and 6.1.1.4'
Zn Zn 0.2839 1.4301 'International Tables Vol C Tables 4.2.6.8 and 6.1.1.4'
N N 0.0061 0.0033 'International Tables Vol C Tables 4.2.6.8 and 6.1.1.4'
H H 0.0000 0.0000 'International Tables Vol C Tables 4.2.6.8 and 6.1.1.4'

loop_
_geom_angle_atom_site_label_1
_geom_angle_atom_site_label_2
_geom_angle_atom_site_label_3
_geom_angle
_geom_angle_site_symmetry_1
_geom_angle_site_symmetry_3
C2 N1 N2 113.7(18) . .
C2 N1 H1A 108.8 . .
N2 N1 H1A 108.8 . .
C2 N1 H1B 108.8 . .
N2 N1 H1B 108.8 . .
H1A N1 H1B 107.7 . .
N1 C2 H2A 109.5 . .
N1 C2 H2B 109.5 . .
H2A C2 H2B 109.5 . .
N1 C2 H2C 109.5 . .
H2A C2 H2C 109.5 . .
H2B C2 H2C 109.5 . .
N1 N2 H2D 108.6 . .
N1 N2 H2E 112.5 . .
H2D N2 H2E 106.7 . .
O2 Zn1 O2 91.1(2) 3_565 2_665
O2 Zn1 O2 91.1(2) 3_565 .
O2 Zn1 O2 91.1(2) 2_665 .
O2 Zn1 O1 88.46(17) 3_565 2_665
O2 Zn1 O1 87.72(17) 2_665 2_665
O2 Zn1 O1 178.8(3) . 2_665
O2 Zn1 O1 87.72(17) 3_565 3_565
O2 Zn1 O1 178.8(3) 2_665 3_565
O2 Zn1 O1 88.46(17) . 3_565
O1 Zn1 O1 92.7(2) 2_665 3_565
O2 Zn1 O1 178.8(3) 3_565 .
O2 Zn1 O1 88.46(17) 2_665 .
O2 Zn1 O1 87.72(17) . .
O1 Zn1 O1 92.7(2) 2_665 .
O1 Zn1 O1 92.7(2) 3_565 .
C1 O1 Zn1 125.6(4) . .
C1 O2 Zn1 124.6(4) 12_454 .
O2 C1 O1 124.4(3) 18_554 .
O2 C1 H1 117.8 18_554 .
O1 C1 H1 117.8 . .

loop_
_geom_bond_atom_site_label_1
_geom_bond_atom_site_label_2
_geom_bond_distance
_geom_bond_site_symmetry_2
N1 C2 1.455(17) .
N1 N2 1.47(2) .
N1 H1A 0.8900 .
N1 H1B 0.8900 .
C2 H2A 0.9600 .
C2 H2B 0.9600 .
C2 H2C 0.9600 .
N2 H2D 0.9021 .
N2 H2E 0.9088 .
Zn1 O2 2.107(5) 3_565
Zn1 O2 2.107(5) 2_665
Zn1 O2 2.107(5) .
Zn1 O1 2.099(5) 2_665
Zn1 O1 2.099(5) 3_565
Zn1 O1 2.099(5) .
O1 C1 1.258(10) .
O2 C1 1.244(10) 12_454
C1 O2 1.244(10) 18_554
C1 H1 0.9300 .

loop_
_geom_hbond_atom_site_label_D
_geom_hbond_atom_site_label_H
_geom_hbond_atom_site_label_A
_geom_hbond_distance_DH
_geom_hbond_distance_HA
_geom_hbond_distance_DA
_geom_hbond_angle_DHA
_geom_hbond_site_symmetry_A
N1 H1A O1 0.89 2.68 3.14(3) 113.0 10_664
N1 H1A O2 0.89 2.06 2.84(3) 145.5 3_665
N1 H1B O1 0.89 2.00 2.82(3) 152.6 11_544
N1 H1B O2 0.89 2.40 3.18(3) 146.0 2_655
C2 H2A O1 0.96 2.18 3.124(19) 169.4 12_454
N2 H2E O2 0.91 2.67 3.20(5) 118.2 .
C1 H1 O1 0.93 2.57 3.148(9) 120.7 3_565
